data_4034664
loop_
_publ_author_name
'Wisniewski, Steven R.'
'Savage, Scott A.'
'Romero, Evan O.'
'Eastgate, Martin D.'
'Tan, Yichen'
'Simmons, Eric M.'
'Plata, R. Erik'
'Sowa, Jr, John R'
'Blackmond, Donna G.'

_publ_section_title
;
 Utilizing Native Directing Groups: Mechanistic Understanding of a Direct
 Arylation Leads to Formation of Tetracyclic Heterocycles via Tandem
 Intermolecular, Intramolecular C-H Activation.
;
_journal_issue 12
_journal_name_full 'The Journal of organic chemistry'
_journal_page_first 7961
_journal_page_last 7970
_journal_paper_doi 10.1021/acs.joc.9b00823
_journal_volume 84
_journal_year 2019
_chemical_formula_moiety 'C28 H27 N7 O2 Pd S, C4 H8 O'
_chemical_formula_sum 'C32 H35 N7 O3 Pd S'
_chemical_formula_weight 704.13
_space_group_crystal_system monoclinic
_space_group_IT_number 14
_space_group_name_Hall '-P 2yn'
_space_group_name_H-M_alt 'P 1 21/n 1'
_atom_sites_solution_hydrogens mixed
_atom_sites_solution_primary direct
_audit_creation_date 2015-06-09
_audit_creation_method
;
Olex2 1.2-beta
(compiled 2015.01.26 svn.r3150 for OlexSys, GUI svn.r4998)
;
_cell_angle_alpha 90
_cell_angle_beta 115.560(2)
_cell_angle_gamma 90
_cell_formula_units_Z 4
_cell_length_a 19.2701(14)
_cell_length_b 8.2426(6)
_cell_length_c 20.8740(16)
_cell_measurement_reflns_used 4511
_cell_measurement_temperature 100
_cell_measurement_theta_max 25.883
_cell_measurement_theta_min 2.343
_cell_volume 2991.1(4)
_computing_cell_refinement 'SAINT v8.34A (Bruker, 2013)'
_computing_data_collection 'APEX2 v2013.6-2 (Bruker, 2013)'
_computing_data_reduction 'SAINT v8.34A (Bruker, 2013)'
_computing_molecular_graphics 'Olex2 (Dolomanov et al., 2009)'
_computing_publication_material 'Olex2 (Dolomanov et al., 2009)'
_computing_structure_refinement 'ShelXL (Sheldrick, 2008)'
_computing_structure_solution 'ShelXT (Sheldrick, 2008)'
_diffrn_ambient_temperature 100
_diffrn_detector 'Bruker APEX-II CCD'
_diffrn_detector_area_resol_mean 7.9
_diffrn_detector_type 'CCD Area Detector'
_diffrn_measured_fraction_theta_full 0.960
_diffrn_measured_fraction_theta_max 0.954
_diffrn_measurement_device 'Kappa Four-Circle Diffractometer'
_diffrn_measurement_device_type 'Bruker APEX-II CCD'
_diffrn_measurement_method '\f and \w scans'
_diffrn_radiation_monochromator 'Double Bounce Multilayer Mirrors'
_diffrn_radiation_probe x-ray
_diffrn_radiation_type MoK\a
_diffrn_radiation_wavelength 0.71073
_diffrn_reflns_av_R_equivalents 0.0477
_diffrn_reflns_av_unetI/netI 0.0650
_diffrn_reflns_Laue_measured_fraction_full 0.960
_diffrn_reflns_Laue_measured_fraction_max 0.954
_diffrn_reflns_limit_h_max 22
_diffrn_reflns_limit_h_min -24
_diffrn_reflns_limit_k_max 7
_diffrn_reflns_limit_k_min -10
_diffrn_reflns_limit_l_max 25
_diffrn_reflns_limit_l_min -26
_diffrn_reflns_number 17092
_diffrn_reflns_point_group_measured_fraction_full 0.960
_diffrn_reflns_point_group_measured_fraction_max 0.954
_diffrn_reflns_theta_full 26.000
_diffrn_reflns_theta_max 27.122
_diffrn_reflns_theta_min 1.907
_diffrn_source 'Micro Focus Rotating Anode'
_diffrn_source_type 'Bruker TXS'
_diffrn_standards_number 0
_exptl_absorpt_coefficient_mu 0.738
_exptl_absorpt_correction_T_max 0.0943
_exptl_absorpt_correction_T_min 0.0601
_exptl_absorpt_correction_type multi-scan
_exptl_absorpt_process_details
;
SADABS-2014/4 (Bruker,2014/4) was used for absorption correction.
wR2(int) was 0.1095 before and 0.0493 after correction.
The Ratio of minimum to maximum transmission is 0.6373.
The \l/2 correction factor is 0.00150.
;
_exptl_crystal_colour yellow
_exptl_crystal_colour_primary yellow
_exptl_crystal_density_diffrn 1.564
_exptl_crystal_description blade
_exptl_crystal_F_000 1448
_exptl_crystal_size_max 0.29
_exptl_crystal_size_mid 0.08
_exptl_crystal_size_min 0.04
_refine_diff_density_max 1.021
_refine_diff_density_min -0.766
_refine_diff_density_rms 0.122
_refine_ls_extinction_method none
_refine_ls_goodness_of_fit_ref 1.042
_refine_ls_hydrogen_treatment constr
_refine_ls_matrix_type full
_refine_ls_number_parameters 400
_refine_ls_number_reflns 6309
_refine_ls_number_restraints 0
_refine_ls_restrained_S_all 1.042
_refine_ls_R_factor_all 0.0749
_refine_ls_R_factor_gt 0.0489
_refine_ls_shift/su_max 0.002
_refine_ls_shift/su_mean 0.000
_refine_ls_structure_factor_coef Fsqd
_refine_ls_weighting_details 'w=1/[\s^2^(Fo^2^)+(0.0752P)^2^+1.0266P] where P=(Fo^2^+2Fc^2^)/3'
_refine_ls_weighting_scheme calc
_refine_ls_wR_factor_gt 0.1258
_refine_ls_wR_factor_ref 0.1423
_reflns_Friedel_coverage 0.000
_reflns_number_gt 4549
_reflns_number_total 6309
_reflns_threshold_expression 'I > 2\s(I)'
_cod_data_source_file jo9b00823_si_001.cif
_cod_data_source_block black16_a
_cod_depositor_comments
;
The following automatic conversions were performed:

data item '_diffrn_radiation_probe' value 'X-ray' was changed to
'x-ray' in accordance with the
/home/data/users/saulius/crontab/automatic-downloads/current/ACS/lib/dictionaries/cif_core.dic
dictionary named 'cif_core.dic' version 2.4.2 last updated on
2011-04-26.

Automatic conversion script
Id: cif_fix_values 6909 2019-04-08 15:41:33Z antanas 
;
_cod_database_code 4034664
_shelxl_version_number 2014/6
_shelx_space_group_comment
;
The symmetry employed for this shelxl refinement is uniquely defined
by the following loop, which should always be used as a source of
symmetry information in preference to the above space-group names.
They are only intended as comments.
;
_shelx_estimated_absorpt_t_max 0.971
_shelx_estimated_absorpt_t_min 0.815
_olex2_refinement_description
;
1. Fixed Uiso
 At 1.2 times of:
  All C(H) groups, All C(H,H) groups, All N(H) groups
 At 1.5 times of:
  All C(H,H,H) groups
2.a Riding coordinates:
 N7(H7)
2.b Secondary CH2 refined with riding coordinates:
 C11(H11A,H11B), C29(H29A,H29B), C30(H30A,H30B), C31(H31A,H31B), C32(H32A,H32B)
2.c Aromatic/amide H refined with riding coordinates:
 C1(H1), C2(H2), C3(H3), C4(H4), C5(H5), C6(H6), C7(H7A), C8(H8), C9(H9),
 C15(H15), C16(H16), C17(H17), C21(H21), C23(H23), C24(H24)
2.d Idealised Me refined as rotating group:
 C26(H26A,H26B,H26C), C27(H27A,H27B,H27C), C28(H28A,H28B,H28C)
;
_olex2_submission_special_instructions 'No special instructions were received'

loop_
_space_group_symop_operation_xyz
'x, y, z'
'-x+1/2, y+1/2, -z+1/2'
'-x, -y, -z'
'x-1/2, -y-1/2, z-1/2'

loop_
_atom_site_label
_atom_site_type_symbol
_atom_site_fract_x
_atom_site_fract_y
_atom_site_fract_z
_atom_site_U_iso_or_equiv
_atom_site_adp_type
_atom_site_occupancy
_atom_site_site_symmetry_order
_atom_site_calc_flag
_atom_site_refinement_flags_posn
Pd1 Pd 0.60243(2) 0.35267(4) 0.50438(2) 0.02189(12) Uani 1 1 d .
S002 S 0.43363(6) 0.32218(13) 0.86291(6) 0.0226(2) Uani 1 1 d .
O1 O 0.44995(17) 0.3027(4) 0.93631(16) 0.0273(7) Uani 1 1 d .
O2 O 0.36631(16) 0.4082(4) 0.81752(16) 0.0274(7) Uani 1 1 d .
N1 N 0.65852(19) 0.3594(4) 0.44065(18) 0.0218(8) Uani 1 1 d .
N2 N 0.50101(18) 0.2196(4) 0.44018(18) 0.0188(7) Uani 1 1 d .
N3 N 0.55234(18) 0.3448(4) 0.56886(18) 0.0183(7) Uani 1 1 d .
N4 N 0.56445(18) 0.4259(4) 0.68289(17) 0.0180(7) Uani 1 1 d .
N5 N 0.67629(18) 0.5869(4) 0.75477(18) 0.0199(7) Uani 1 1 d .
N6 N 0.6197(2) 0.6054(5) 0.92107(19) 0.0257(8) Uani 1 1 d .
N7 N 0.42872(19) 0.1494(4) 0.82645(18) 0.0224(8) Uani 1 1 d .
H7 H 0.4304 0.1655 0.7864 0.027 Uiso 1 1 d R
C1 C 0.6252(2) 0.4172(5) 0.3735(2) 0.0234(9) Uani 1 1 d .
H1 H 0.5750 0.4622 0.3563 0.028 Uiso 1 1 calc R
C2 C 0.6610(3) 0.4134(6) 0.3293(3) 0.0309(11) Uani 1 1 d .
H2 H 0.6353 0.4535 0.2821 0.037 Uiso 1 1 calc R
C3 C 0.7354(3) 0.3506(6) 0.3538(3) 0.0290(10) Uani 1 1 d .
H3 H 0.7610 0.3456 0.3238 0.035 Uiso 1 1 calc R
C4 C 0.7705(3) 0.2958(6) 0.4231(2) 0.0302(11) Uani 1 1 d .
H4 H 0.8215 0.2549 0.4421 0.036 Uiso 1 1 calc R
C5 C 0.7311(2) 0.3009(5) 0.4643(2) 0.0260(10) Uani 1 1 d .
H5 H 0.7559 0.2615 0.5116 0.031 Uiso 1 1 calc R
C6 C 0.4781(2) 0.1646(5) 0.3737(2) 0.0226(9) Uani 1 1 d .
H6 H 0.5095 0.1863 0.3500 0.027 Uiso 1 1 calc R
C7 C 0.4114(2) 0.0785(5) 0.3383(2) 0.0261(10) Uani 1 1 d .
H7A H 0.3971 0.0420 0.2911 0.031 Uiso 1 1 calc R
C8 C 0.3655(2) 0.0459(5) 0.3723(2) 0.0269(10) Uani 1 1 d .
H8 H 0.3190 -0.0136 0.3490 0.032 Uiso 1 1 calc R
C9 C 0.3884(2) 0.1016(5) 0.4412(2) 0.0236(9) Uani 1 1 d .
H9 H 0.3581 0.0788 0.4659 0.028 Uiso 1 1 calc R
C10 C 0.4556(2) 0.1905(5) 0.4736(2) 0.0199(9) Uani 1 1 d .
C11 C 0.4803(2) 0.2576(5) 0.5478(2) 0.0216(9) Uani 1 1 d .
H11A H 0.4403 0.3316 0.5486 0.026 Uiso 1 1 calc R
H11B H 0.4871 0.1677 0.5814 0.026 Uiso 1 1 calc R
C12 C 0.5889(2) 0.4185(5) 0.6314(2) 0.0172(8) Uani 1 1 d .
C13 C 0.6120(2) 0.5090(5) 0.7419(2) 0.0184(8) Uani 1 1 d .
C14 C 0.7006(2) 0.5814(5) 0.7020(2) 0.0197(9) Uani 1 1 d .
C15 C 0.7680(2) 0.6632(5) 0.7087(2) 0.0211(9) Uani 1 1 d .
H15 H 0.7971 0.7255 0.7499 0.025 Uiso 1 1 calc R
C16 C 0.7905(2) 0.6514(5) 0.6552(2) 0.0245(10) Uani 1 1 d .
H16 H 0.8359 0.7062 0.6601 0.029 Uiso 1 1 calc R
C17 C 0.7487(2) 0.5606(5) 0.5926(2) 0.0224(9) Uani 1 1 d .
H17 H 0.7668 0.5538 0.5570 0.027 Uiso 1 1 calc R
C18 C 0.6819(2) 0.4821(5) 0.5833(2) 0.0202(9) Uani 1 1 d .
C19 C 0.6593(2) 0.4952(5) 0.6396(2) 0.0193(9) Uani 1 1 d .
C20 C 0.5890(2) 0.5117(5) 0.8017(2) 0.0186(9) Uani 1 1 d .
C21 C 0.5274(2) 0.4240(5) 0.8014(2) 0.0196(9) Uani 1 1 d .
H21 H 0.4957 0.3619 0.7609 0.024 Uiso 1 1 calc R
C22 C 0.5127(2) 0.4280(5) 0.8605(2) 0.0201(9) Uani 1 1 d .
C23 C 0.5602(2) 0.5194(5) 0.9194(2) 0.0242(9) Uani 1 1 d .
H23 H 0.5499 0.5205 0.9600 0.029 Uiso 1 1 calc R
C24 C 0.6328(2) 0.6011(5) 0.8637(2) 0.0259(10) Uani 1 1 d .
H24 H 0.6748 0.6629 0.8645 0.031 Uiso 1 1 calc R
C25 C 0.4739(3) 0.0020(5) 0.8582(2) 0.0282(10) Uani 1 1 d .
C26 C 0.4732(4) -0.0976(7) 0.7967(3) 0.0577(18) Uani 1 1 d .
H26A H 0.4201 -0.1091 0.7603 0.087 Uiso 1 1 calc GR
H26B H 0.4948 -0.2052 0.8138 0.087 Uiso 1 1 calc GR
H26C H 0.5041 -0.0428 0.7762 0.087 Uiso 1 1 calc GR
C27 C 0.4338(3) -0.0898(7) 0.8959(3) 0.0487(15) Uani 1 1 d .
H27A H 0.4291 -0.0194 0.9316 0.073 Uiso 1 1 calc GR
H27B H 0.4641 -0.1860 0.9192 0.073 Uiso 1 1 calc GR
H27C H 0.3825 -0.1233 0.8612 0.073 Uiso 1 1 calc GR
C28 C 0.5561(3) 0.0391(6) 0.9103(3) 0.0343(11) Uani 1 1 d .
H28A H 0.5818 0.0980 0.8859 0.051 Uiso 1 1 calc GR
H28B H 0.5835 -0.0626 0.9296 0.051 Uiso 1 1 calc GR
H28C H 0.5560 0.1060 0.9491 0.051 Uiso 1 1 calc GR
O3 O 0.3354(2) 0.1596(5) 0.68068(18) 0.0540(12) Uani 1 1 d .
C29 C 0.2560(3) 0.1798(7) 0.6612(3) 0.0393(13) Uani 1 1 d .
H29A H 0.2467 0.2829 0.6805 0.047 Uiso 1 1 calc R
H29B H 0.2364 0.0893 0.6800 0.047 Uiso 1 1 calc R
C30 C 0.2162(3) 0.1817(9) 0.5812(3) 0.0616(19) Uani 1 1 d .
H30A H 0.1762 0.0963 0.5633 0.074 Uiso 1 1 calc R
H30B H 0.1916 0.2883 0.5637 0.074 Uiso 1 1 calc R
C31 C 0.2773(3) 0.1507(7) 0.5578(3) 0.0474(15) Uani 1 1 d .
H31A H 0.2894 0.2505 0.5383 0.057 Uiso 1 1 calc R
H31B H 0.2614 0.0649 0.5211 0.057 Uiso 1 1 calc R
C32 C 0.3458(3) 0.0966(7) 0.6242(3) 0.0417(13) Uani 1 1 d .
H32A H 0.3484 -0.0233 0.6269 0.050 Uiso 1 1 calc R
H32B H 0.3941 0.1381 0.6243 0.050 Uiso 1 1 calc R

loop_
_atom_site_aniso_label
_atom_site_aniso_U_11
_atom_site_aniso_U_22
_atom_site_aniso_U_33
_atom_site_aniso_U_23
_atom_site_aniso_U_13
_atom_site_aniso_U_12
Pd1 0.01660(18) 0.0270(2) 0.0214(2) 0.00024(13) 0.00755(14) 0.00015(13)
S002 0.0175(5) 0.0301(6) 0.0225(6) -0.0007(4) 0.0108(4) 0.0000(4)
O1 0.0264(17) 0.0378(18) 0.0224(16) -0.0032(13) 0.0148(14) -0.0036(13)
O2 0.0198(15) 0.0351(17) 0.0281(17) 0.0006(14) 0.0109(13) 0.0020(13)
N1 0.0147(17) 0.030(2) 0.0188(18) -0.0008(15) 0.0051(14) 0.0018(14)
N2 0.0152(17) 0.0188(17) 0.0193(18) 0.0015(14) 0.0045(14) 0.0011(13)
N3 0.0106(16) 0.0246(18) 0.0186(18) -0.0017(14) 0.0052(13) -0.0016(13)
N4 0.0159(17) 0.0238(18) 0.0144(17) 0.0010(14) 0.0067(14) -0.0002(13)
N5 0.0138(16) 0.0243(18) 0.0207(18) 0.0001(14) 0.0067(14) -0.0001(13)
N6 0.0232(19) 0.035(2) 0.0187(19) -0.0053(15) 0.0089(15) -0.0054(15)
N7 0.0235(19) 0.0270(19) 0.0187(18) -0.0009(14) 0.0110(15) -0.0006(14)
C1 0.019(2) 0.026(2) 0.024(2) 0.0000(18) 0.0083(18) 0.0010(16)
C2 0.028(2) 0.041(3) 0.026(2) 0.004(2) 0.014(2) 0.005(2)
C3 0.025(2) 0.038(3) 0.028(2) 0.002(2) 0.016(2) 0.0019(19)
C4 0.020(2) 0.039(3) 0.033(3) 0.001(2) 0.013(2) 0.0020(19)
C5 0.020(2) 0.032(2) 0.024(2) 0.0010(19) 0.0075(18) 0.0026(18)
C6 0.021(2) 0.029(2) 0.019(2) -0.0012(17) 0.0099(17) 0.0020(17)
C7 0.022(2) 0.028(2) 0.020(2) -0.0044(18) 0.0014(18) 0.0036(18)
C8 0.017(2) 0.027(2) 0.031(2) -0.0023(19) 0.0044(18) -0.0007(17)
C9 0.018(2) 0.030(2) 0.020(2) 0.0013(18) 0.0063(18) -0.0001(17)
C10 0.015(2) 0.020(2) 0.022(2) 0.0025(16) 0.0056(17) 0.0012(15)
C11 0.0127(19) 0.030(2) 0.019(2) 0.0001(17) 0.0038(16) -0.0006(16)
C12 0.0139(19) 0.021(2) 0.018(2) 0.0021(16) 0.0083(16) 0.0013(15)
C13 0.0159(19) 0.018(2) 0.020(2) 0.0010(16) 0.0064(16) 0.0031(15)
C14 0.017(2) 0.019(2) 0.022(2) 0.0023(16) 0.0071(17) 0.0031(15)
C15 0.017(2) 0.025(2) 0.019(2) -0.0002(17) 0.0054(17) -0.0028(16)
C16 0.014(2) 0.027(2) 0.032(3) 0.0041(19) 0.0103(18) -0.0009(16)
C17 0.020(2) 0.028(2) 0.023(2) 0.0017(18) 0.0120(18) -0.0011(17)
C18 0.019(2) 0.022(2) 0.017(2) 0.0018(16) 0.0059(17) 0.0016(16)
C19 0.017(2) 0.021(2) 0.019(2) 0.0015(16) 0.0065(17) 0.0018(15)
C20 0.017(2) 0.021(2) 0.019(2) 0.0005(16) 0.0093(17) 0.0044(15)
C21 0.017(2) 0.021(2) 0.017(2) -0.0040(16) 0.0041(16) -0.0015(16)
C22 0.018(2) 0.020(2) 0.021(2) 0.0006(17) 0.0076(17) 0.0000(16)
C23 0.023(2) 0.028(2) 0.022(2) -0.0038(18) 0.0101(18) 0.0014(17)
C24 0.019(2) 0.033(2) 0.023(2) -0.0029(19) 0.0079(18) -0.0030(18)
C25 0.028(2) 0.029(2) 0.026(2) 0.0025(19) 0.011(2) 0.0024(18)
C26 0.070(4) 0.049(3) 0.039(3) -0.006(3) 0.010(3) 0.029(3)
C27 0.035(3) 0.046(3) 0.065(4) 0.021(3) 0.021(3) 0.002(2)
C28 0.022(2) 0.038(3) 0.040(3) 0.006(2) 0.010(2) 0.005(2)
O3 0.042(2) 0.092(3) 0.0212(18) -0.0040(18) 0.0067(16) 0.032(2)
C29 0.031(3) 0.049(3) 0.032(3) -0.003(2) 0.008(2) -0.006(2)
C30 0.043(3) 0.100(5) 0.028(3) -0.009(3) 0.003(3) 0.028(3)
C31 0.054(4) 0.059(4) 0.025(3) 0.001(2) 0.014(3) -0.005(3)
C32 0.033(3) 0.061(4) 0.035(3) -0.003(3) 0.018(2) -0.004(2)

loop_
_atom_type_symbol
_atom_type_description
_atom_type_scat_dispersion_real
_atom_type_scat_dispersion_imag
_atom_type_scat_source
C C 0.0033 0.0016 'International Tables Vol C Tables 4.2.6.8 and 6.1.1.4'
H H 0.0000 0.0000 'International Tables Vol C Tables 4.2.6.8 and 6.1.1.4'
N N 0.0061 0.0033 'International Tables Vol C Tables 4.2.6.8 and 6.1.1.4'
O O 0.0106 0.0060 'International Tables Vol C Tables 4.2.6.8 and 6.1.1.4'
Pd Pd -0.9988 1.0072 'International Tables Vol C Tables 4.2.6.8 and 6.1.1.4'
S S 0.1246 0.1234 'International Tables Vol C Tables 4.2.6.8 and 6.1.1.4'

loop_
_geom_angle_atom_site_label_1
_geom_angle_atom_site_label_2
_geom_angle_atom_site_label_3
_geom_angle
N1 Pd1 N2 101.73(13)
N3 Pd1 N1 177.78(12)
N3 Pd1 N2 79.98(13)
N3 Pd1 C18 83.18(15)
C18 Pd1 N1 95.14(16)
C18 Pd1 N2 163.09(16)
O1 S002 N7 110.46(19)
O1 S002 C22 106.86(19)
O2 S002 O1 118.96(19)
O2 S002 N7 106.11(19)
O2 S002 C22 106.49(19)
N7 S002 C22 107.4(2)
C1 N1 Pd1 122.5(3)
C1 N1 C5 117.1(4)
C5 N1 Pd1 120.4(3)
C6 N2 Pd1 128.8(3)
C6 N2 C10 118.4(3)
C10 N2 Pd1 112.8(3)
C11 N3 Pd1 119.7(3)
C12 N3 Pd1 116.5(3)
C12 N3 C11 123.7(4)
C12 N4 C13 114.4(3)
C13 N5 C14 115.9(4)
C24 N6 C23 117.3(4)
S002 N7 H7 107.8
C25 N7 S002 128.2(3)
C25 N7 H7 107.6
N1 C1 H1 118.7
N1 C1 C2 122.7(4)
C2 C1 H1 118.7
C1 C2 H2 120.1
C1 C2 C3 119.7(4)
C3 C2 H2 120.1
C2 C3 H3 121.1
C4 C3 C2 117.8(4)
C4 C3 H3 121.1
C3 C4 H4 120.2
C5 C4 C3 119.6(4)
C5 C4 H4 120.2
N1 C5 C4 123.1(4)
N1 C5 H5 118.4
C4 C5 H5 118.4
N2 C6 H6 118.5
N2 C6 C7 123.1(4)
C7 C6 H6 118.5
C6 C7 H7A 120.5
C6 C7 C8 118.9(4)
C8 C7 H7A 120.5
C7 C8 H8 120.6
C7 C8 C9 118.8(4)
C9 C8 H8 120.6
C8 C9 H9 120.2
C10 C9 C8 119.6(4)
C10 C9 H9 120.2
N2 C10 C9 121.1(4)
N2 C10 C11 118.2(3)
C9 C10 C11 120.6(4)
N3 C11 C10 109.2(3)
N3 C11 H11A 109.8
N3 C11 H11B 109.8
C10 C11 H11A 109.8
C10 C11 H11B 109.8
H11A C11 H11B 108.3
N3 C12 N4 125.6(4)
N3 C12 C19 112.9(4)
N4 C12 C19 121.5(4)
N4 C13 C20 115.9(4)
N5 C13 N4 129.6(4)
N5 C13 C20 114.5(4)
N5 C14 C15 121.4(4)
N5 C14 C19 120.8(4)
C19 C14 C15 117.7(4)
C14 C15 H15 120.4
C16 C15 C14 119.1(4)
C16 C15 H15 120.4
C15 C16 H16 118.8
C15 C16 C17 122.4(4)
C17 C16 H16 118.8
C16 C17 H17 119.9
C18 C17 C16 120.2(4)
C18 C17 H17 119.9
C17 C18 Pd1 134.5(3)
C17 C18 C19 116.6(4)
C19 C18 Pd1 108.8(3)
C14 C19 C12 117.6(4)
C14 C19 C18 123.8(4)
C18 C19 C12 118.5(4)
C21 C20 C13 123.3(4)
C21 C20 C24 116.6(4)
C24 C20 C13 120.0(4)
C20 C21 H21 120.4
C22 C21 C20 119.2(4)
C22 C21 H21 120.4
C21 C22 S002 121.5(3)
C21 C22 C23 119.4(4)
C23 C22 S002 119.0(3)
N6 C23 C22 122.6(4)
N6 C23 H23 118.7
C22 C23 H23 118.7
N6 C24 C20 124.9(4)
N6 C24 H24 117.6
C20 C24 H24 117.6
N7 C25 C26 106.1(4)
N7 C25 C27 108.1(4)
N7 C25 C28 112.8(4)
C26 C25 C27 110.3(5)
C28 C25 C26 109.9(4)
C28 C25 C27 109.6(4)
C25 C26 H26A 109.5
C25 C26 H26B 109.5
C25 C26 H26C 109.5
H26A C26 H26B 109.5
H26A C26 H26C 109.5
H26B C26 H26C 109.5
C25 C27 H27A 109.5
C25 C27 H27B 109.5
C25 C27 H27C 109.5
H27A C27 H27B 109.5
H27A C27 H27C 109.5
H27B C27 H27C 109.5
C25 C28 H28A 109.5
C25 C28 H28B 109.5
C25 C28 H28C 109.5
H28A C28 H28B 109.5
H28A C28 H28C 109.5
H28B C28 H28C 109.5
C32 O3 C29 109.7(4)
O3 C29 H29A 110.3
O3 C29 H29B 110.3
O3 C29 C30 106.9(4)
H29A C29 H29B 108.6
C30 C29 H29A 110.3
C30 C29 H29B 110.3
C29 C30 H30A 110.7
C29 C30 H30B 110.7
H30A C30 H30B 108.8
C31 C30 C29 105.5(4)
C31 C30 H30A 110.7
C31 C30 H30B 110.7
C30 C31 H31A 110.8
C30 C31 H31B 110.8
C30 C31 C32 104.7(4)
H31A C31 H31B 108.9
C32 C31 H31A 110.8
C32 C31 H31B 110.8
O3 C32 C31 106.3(4)
O3 C32 H32A 110.5
O3 C32 H32B 110.5
C31 C32 H32A 110.5
C31 C32 H32B 110.5
H32A C32 H32B 108.7

loop_
_geom_bond_atom_site_label_1
_geom_bond_atom_site_label_2
_geom_bond_distance
Pd1 N1 2.045(4)
Pd1 N2 2.135(3)
Pd1 N3 1.967(3)
Pd1 C18 2.005(4)
S002 O1 1.434(3)
S002 O2 1.422(3)
S002 N7 1.598(4)
S002 C22 1.776(4)
N1 C1 1.352(5)
N1 C5 1.356(5)
N2 C6 1.341(5)
N2 C10 1.357(5)
N3 C11 1.453(5)
N3 C12 1.333(5)
N4 C12 1.349(5)
N4 C13 1.360(5)
N5 C13 1.317(5)
N5 C14 1.372(5)
N6 C23 1.336(6)
N6 C24 1.325(6)
N7 H7 0.8599
N7 C25 1.474(5)
C1 H1 0.9500
C1 C2 1.370(6)
C2 H2 0.9500
C2 C3 1.398(6)
C3 H3 0.9500
C3 C4 1.382(6)
C4 H4 0.9500
C4 C5 1.370(6)
C5 H5 0.9500
C6 H6 0.9500
C6 C7 1.371(6)
C7 H7A 0.9500
C7 C8 1.379(6)
C8 H8 0.9500
C8 C9 1.387(6)
C9 H9 0.9500
C9 C10 1.384(6)
C10 C11 1.513(6)
C11 H11A 0.9900
C11 H11B 0.9900
C12 C19 1.439(6)
C13 C20 1.494(6)
C14 C15 1.415(6)
C14 C19 1.393(5)
C15 H15 0.9500
C15 C16 1.366(6)
C16 H16 0.9500
C16 C17 1.416(6)
C17 H17 0.9500
C17 C18 1.379(6)
C18 C19 1.420(6)
C20 C21 1.387(6)
C20 C24 1.411(6)
C21 H21 0.9500
C21 C22 1.381(6)
C22 C23 1.396(6)
C23 H23 0.9500
C24 H24 0.9500
C25 C26 1.519(7)
C25 C27 1.520(7)
C25 C28 1.517(6)
C26 H26A 0.9800
C26 H26B 0.9800
C26 H26C 0.9800
C27 H27A 0.9800
C27 H27B 0.9800
C27 H27C 0.9800
C28 H28A 0.9800
C28 H28B 0.9800
C28 H28C 0.9800
O3 C29 1.414(6)
O3 C32 1.380(6)
C29 H29A 0.9900
C29 H29B 0.9900
C29 C30 1.507(7)
C30 H30A 0.9900
C30 H30B 0.9900
C30 C31 1.479(8)
C31 H31A 0.9900
C31 H31B 0.9900
C31 C32 1.510(7)
C32 H32A 0.9900
C32 H32B 0.9900

loop_
_geom_torsion_atom_site_label_1
_geom_torsion_atom_site_label_2
_geom_torsion_atom_site_label_3
_geom_torsion_atom_site_label_4
_geom_torsion
Pd1 N1 C1 C2 -176.2(3)
Pd1 N1 C5 C4 177.2(3)
Pd1 N2 C6 C7 179.3(3)
Pd1 N2 C10 C9 -178.1(3)
Pd1 N2 C10 C11 1.8(4)
Pd1 N3 C11 C10 -2.1(4)
Pd1 N3 C12 N4 -179.6(3)
Pd1 N3 C12 C19 1.3(4)
Pd1 C18 C19 C12 0.3(4)
Pd1 C18 C19 C14 -178.1(3)
S002 N7 C25 C26 -156.0(4)
S002 N7 C25 C27 85.7(5)
S002 N7 C25 C28 -35.6(6)
S002 C22 C23 N6 -178.4(3)
O1 S002 N7 C25 -35.0(4)
O1 S002 C22 C21 159.9(3)
O1 S002 C22 C23 -21.3(4)
O2 S002 N7 C25 -165.2(4)
O2 S002 C22 C21 -72.0(4)
O2 S002 C22 C23 106.9(3)
N1 C1 C2 C3 -1.2(7)
N2 C6 C7 C8 -0.2(7)
N2 C10 C11 N3 0.0(5)
N3 C12 C19 C14 177.5(3)
N3 C12 C19 C18 -1.1(5)
N4 C12 C19 C14 -1.6(6)
N4 C12 C19 C18 179.8(4)
N4 C13 C20 C21 5.7(5)
N4 C13 C20 C24 -177.1(4)
N5 C13 C20 C21 -173.5(4)
N5 C13 C20 C24 3.7(5)
N5 C14 C15 C16 178.8(4)
N5 C14 C19 C12 2.6(6)
N5 C14 C19 C18 -178.9(4)
N7 S002 C22 C21 41.3(4)
N7 S002 C22 C23 -139.8(3)
C1 N1 C5 C4 -1.1(6)
C1 C2 C3 C4 -0.8(7)
C2 C3 C4 C5 1.7(7)
C3 C4 C5 N1 -0.8(7)
C5 N1 C1 C2 2.1(6)
C6 N2 C10 C9 2.1(6)
C6 N2 C10 C11 -178.0(3)
C6 C7 C8 C9 0.1(6)
C7 C8 C9 C10 1.1(6)
C8 C9 C10 N2 -2.3(6)
C8 C9 C10 C11 177.9(4)
C9 C10 C11 N3 179.9(4)
C10 N2 C6 C7 -0.9(6)
C11 N3 C12 N4 -1.4(6)
C11 N3 C12 C19 179.5(4)
C12 N3 C11 C10 179.8(3)
C12 N4 C13 N5 2.5(6)
C12 N4 C13 C20 -176.6(3)
C13 N4 C12 N3 -179.7(4)
C13 N4 C12 C19 -0.7(5)
C13 N5 C14 C15 178.6(4)
C13 N5 C14 C19 -1.1(5)
C13 C20 C21 C22 177.0(4)
C13 C20 C24 N6 -176.6(4)
C14 N5 C13 N4 -1.6(6)
C14 N5 C13 C20 177.5(3)
C14 C15 C16 C17 0.3(6)
C15 C14 C19 C12 -177.1(4)
C15 C14 C19 C18 1.4(6)
C15 C16 C17 C18 1.1(6)
C16 C17 C18 Pd1 176.3(3)
C16 C17 C18 C19 -1.3(6)
C17 C18 C19 C12 178.5(4)
C17 C18 C19 C14 0.0(6)
C19 C14 C15 C16 -1.5(6)
C20 C21 C22 S002 178.6(3)
C20 C21 C22 C23 -0.3(6)
C21 C20 C24 N6 0.8(6)
C21 C22 C23 N6 0.5(6)
C22 S002 N7 C25 81.2(4)
C23 N6 C24 C20 -0.5(6)
C24 N6 C23 C22 -0.1(6)
C24 C20 C21 C22 -0.3(6)
O3 C29 C30 C31 3.6(7)
C29 O3 C32 C31 27.4(6)
C29 C30 C31 C32 11.9(7)
C30 C31 C32 O3 -24.0(6)
C32 O3 C29 C30 -19.7(6)
